data_4325330
loop_
_publ_author_name
'Michael S. Hill'
'Gabriele Kociok-K\"ohn'
'Dugald J. MacDougall'

_publ_section_title
;
 N-Heterocyclic Carbenes and Charge Separation in Heterometallic s-Block
 Silylamides
;
_journal_name_full 'Inorganic Chemistry'
_journal_page_first 5234
_journal_page_last 5241
_journal_paper_doi 10.1021/ic2005634
_journal_volume 50
_journal_year 2011
_chemical_formula_moiety 'C54 H72 K N4, C18 H54 Mg N3 Si6'
_chemical_formula_sum 'C72 H126 K Mg N7 Si6'
_chemical_formula_weight 1321.75
_chemical_name_systematic
;
 ?
;
_space_group_IT_number 15
_symmetry_cell_setting monoclinic
_symmetry_space_group_name_Hall '-C 2yc'
_symmetry_space_group_name_H-M 'C 1 2/c 1'
_atom_sites_solution_hydrogens geom
_atom_sites_solution_primary direct
_atom_sites_solution_secondary difmap
_audit_creation_method SHELXL-97
_cell_angle_alpha 90.00
_cell_angle_beta 120.3760(10)
_cell_angle_gamma 90.00
_cell_formula_units_Z 4
_cell_length_a 30.6548(3)
_cell_length_b 18.2165(3)
_cell_length_c 17.4146(2)
_cell_measurement_reflns_used 55747
_cell_measurement_temperature 150(2)
_cell_measurement_theta_max 27.485
_cell_measurement_theta_min 2.910
_cell_volume 8389.8(2)
_computing_cell_refinement 'HKL Scalepack (Otwinski & Minor, 1997)'
_computing_data_collection 'Collect (Nonius BV, 1997-2000)'
_computing_data_reduction
;
 DENZO-SCALEPACK Z. Otwinowski and W. Minor, " 
 Processing of X-ray Diffraction Data Collected in Oscillation Mode ", 
 Methods in Enzymology, Volume 276: Macromolecular Crystallography, 
 part A, p.307-326, 1997,C.W. Carter, Jr. & R. M. Sweet, Eds., Academic Press.
;
_computing_molecular_graphics 'ORTEP3 for Windows - Farrugia, L. J. J. Appl. Crystallogr. 1997, 30, 565'
_computing_publication_material
;
 'WinGX publication routines, Farrugia, 
 L. J., J. Appl. Crystallogr., 1999, 32, 837-838
;
_computing_structure_refinement
;
 SHELXL97 -Program for Crystal Structure Analysis (Release 97-2). 
 Sheldrick, G.M., Instit\"ut f\"ur Anorganische Chemie der Universit\"at, 
 Tammanstrasse 4, D-3400 G\"ottingen, Germany, 1998 
;
_computing_structure_solution
; 
 SIR97- Altomare A., Burla M.C., Camalli M., Cascarano G.L., Giacovazzo C. , 
 Guagliardi A., Moliterni A.G.G., Polidori G.,Spagna R. 
 (1999) J. Appl. Cryst. 32, 115-119
;
_diffrn_ambient_temperature 150(2)
_diffrn_measured_fraction_theta_full 0.996
_diffrn_measured_fraction_theta_max 0.996
_diffrn_measurement_device_type 'Nonius Kappa CCD'
_diffrn_measurement_method '287 2.0 degree images with \f and \w scans'
_diffrn_radiation_monochromator graphite
_diffrn_radiation_source 'fine-focus sealed tube'
_diffrn_radiation_type MoK\a
_diffrn_radiation_wavelength 0.71073
_diffrn_reflns_av_R_equivalents 0.0698
_diffrn_reflns_av_sigmaI/netI 0.0454
_diffrn_reflns_limit_h_max 39
_diffrn_reflns_limit_h_min -39
_diffrn_reflns_limit_k_max 23
_diffrn_reflns_limit_k_min -23
_diffrn_reflns_limit_l_max 20
_diffrn_reflns_limit_l_min -22
_diffrn_reflns_number 79431
_diffrn_reflns_theta_full 27.46
_diffrn_reflns_theta_max 27.46
_diffrn_reflns_theta_min 3.48
_diffrn_standards_decay_% 0
_diffrn_standards_number 0
_exptl_absorpt_coefficient_mu 0.196
_exptl_absorpt_correction_type none
_exptl_crystal_colour colourless
_exptl_crystal_density_diffrn 1.046
_exptl_crystal_description block
_exptl_crystal_F_000 2888
_exptl_crystal_size_max 0.40
_exptl_crystal_size_mid 0.25
_exptl_crystal_size_min 0.20
_refine_diff_density_max 0.635
_refine_diff_density_min -0.416
_refine_diff_density_rms 0.088
_refine_ls_extinction_method none
_refine_ls_goodness_of_fit_ref 1.012
_refine_ls_hydrogen_treatment constr
_refine_ls_matrix_type full
_refine_ls_number_parameters 437
_refine_ls_number_reflns 9576
_refine_ls_number_restraints 0
_refine_ls_restrained_S_all 1.012
_refine_ls_R_factor_all 0.0801
_refine_ls_R_factor_gt 0.0495
_refine_ls_shift/su_max 0.001
_refine_ls_shift/su_mean 0.000
_refine_ls_structure_factor_coef Fsqd
_refine_ls_weighting_details 'calc w=1/[\s^2^(Fo^2^)+(0.0563P)^2^+8.3127P] where P=(Fo^2^+2Fc^2^)/3'
_refine_ls_weighting_scheme calc
_refine_ls_wR_factor_gt 0.1136
_refine_ls_wR_factor_ref 0.1301
_reflns_number_gt 6840
_reflns_number_total 9576
_reflns_threshold_expression >2sigma(I)
_cod_data_source_file ic2005634_si_001_03.cif
_cod_data_source_block compound3
_cod_original_cell_volume 8389.76(19)
_cod_original_sg_symbol_H-M 'C 2/c'
_cod_database_code 4325330

loop_
_symmetry_equiv_pos_as_xyz
'x, y, z'
'-x, y, -z+1/2'
'x+1/2, y+1/2, z'
'-x+1/2, y+1/2, -z+1/2'
'-x, -y, -z'
'x, -y, z-1/2'
'-x+1/2, -y+1/2, -z'
'x+1/2, -y+1/2, z-1/2'

loop_
_atom_site_label
_atom_site_type_symbol
_atom_site_fract_x
_atom_site_fract_y
_atom_site_fract_z
_atom_site_U_iso_or_equiv
_atom_site_adp_type
_atom_site_occupancy
_atom_site_symmetry_multiplicity
_atom_site_calc_flag
_atom_site_refinement_flags
_atom_site_disorder_assembly
_atom_site_disorder_group
Mg Mg 0.0000 0.76901(4) 0.7500 0.02627(18) Uani 1 2 d S . .
K K 0.2500 0.7500 0.5000 0.0581(2) Uani 1 2 d S . .
Si1 Si -0.08876(5) 0.73748(8) 0.54965(12) 0.0378(4) Uani 0.803(8) 1 d P A 1
C29 C -0.08926(16) 0.7865(2) 0.45457(19) 0.0599(11) Uani 0.803(8) 1 d P A 1
H29A H -0.0725 0.7561 0.4307 0.090 Uiso 0.803(8) 1 calc PR A 1
H29B H -0.0713 0.8334 0.4756 0.090 Uiso 0.803(8) 1 calc PR A 1
H29C H -0.1243 0.7958 0.4077 0.090 Uiso 0.803(8) 1 calc PR A 1
C30 C -0.13188(13) 0.6560(2) 0.4978(3) 0.0775(17) Uani 0.803(8) 1 d P A 1
H30A H -0.1335 0.6278 0.5442 0.116 Uiso 0.803(8) 1 calc PR A 1
H30B H -0.1187 0.6247 0.4684 0.116 Uiso 0.803(8) 1 calc PR A 1
H30C H -0.1658 0.6732 0.4538 0.116 Uiso 0.803(8) 1 calc PR A 1
Si1A Si -0.09415(16) 0.7099(7) 0.5746(5) 0.048(2) Uani 0.197(8) 1 d P A 2
C30A C -0.1289(6) 0.6239(11) 0.571(2) 0.107(11) Uani 0.197(8) 1 d P A 2
H30D H -0.1128 0.5815 0.5610 0.160 Uiso 0.197(8) 1 calc PR A 2
H30E H -0.1642 0.6274 0.5229 0.160 Uiso 0.197(8) 1 calc PR A 2
H30F H -0.1279 0.6179 0.6281 0.160 Uiso 0.197(8) 1 calc PR A 2
C29A C -0.1143(8) 0.729(2) 0.4563(10) 0.132(15) Uani 0.197(8) 1 d P A 2
H29D H -0.0975 0.7737 0.4528 0.198 Uiso 0.197(8) 1 calc PR A 2
H29E H -0.1510 0.7360 0.4221 0.198 Uiso 0.197(8) 1 calc PR A 2
H29F H -0.1049 0.6876 0.4317 0.198 Uiso 0.197(8) 1 calc PR A 2
Si2 Si 0.00403(2) 0.64622(3) 0.62009(4) 0.03824(14) Uani 1 1 d . A .
Si3 Si -0.01465(2) 0.92691(3) 0.81874(3) 0.03627(14) Uani 1 1 d . A .
N1 N 0.19734(5) 0.58893(7) 0.59933(9) 0.0252(3) Uani 1 1 d . . .
N2 N 0.15117(5) 0.64116(7) 0.47470(9) 0.0260(3) Uani 1 1 d . . .
N3 N -0.03003(6) 0.71266(8) 0.63410(10) 0.0327(3) Uani 1 1 d . A .
N4 N 0.0000 0.88062(11) 0.7500 0.0285(4) Uani 1 2 d S . .
C1 C 0.19947(6) 0.64144(9) 0.54565(11) 0.0265(4) Uani 1 1 d . . .
C2 C 0.14962(6) 0.55754(10) 0.56304(12) 0.0307(4) Uani 1 1 d . . .
H2 H 0.1396 0.5201 0.5889 0.037 Uiso 1 1 calc R . .
C3 C 0.12046(7) 0.59058(10) 0.48414(12) 0.0315(4) Uani 1 1 d . . .
H3 H 0.0858 0.5811 0.4431 0.038 Uiso 1 1 calc R . .
C4 C 0.13817(7) 0.68991(10) 0.40077(11) 0.0296(4) Uani 1 1 d . . .
C5 C 0.15069(7) 0.66863(10) 0.33687(11) 0.0328(4) Uani 1 1 d . . .
C6 C 0.14546(9) 0.72107(12) 0.27450(13) 0.0465(5) Uani 1 1 d . . .
H6 H 0.1537 0.7084 0.2304 0.056 Uiso 1 1 calc R . .
C7 C 0.12847(11) 0.79114(13) 0.27552(15) 0.0585(7) Uani 1 1 d . . .
H7 H 0.1262 0.8266 0.2337 0.070 Uiso 1 1 calc R . .
C8 C 0.11475(10) 0.80961(12) 0.33731(15) 0.0533(6) Uani 1 1 d . . .
H8 H 0.1023 0.8575 0.3364 0.064 Uiso 1 1 calc R . .
C9 C 0.11882(8) 0.75944(11) 0.40098(12) 0.0378(4) Uani 1 1 d . . .
C10 C 0.16822(8) 0.59130(11) 0.33323(13) 0.0395(5) Uani 1 1 d . . .
H10 H 0.1812 0.5682 0.3930 0.047 Uiso 1 1 calc R . .
C11 C 0.12359(13) 0.54657(16) 0.2656(3) 0.0940(11) Uani 1 1 d . . .
H11A H 0.0976 0.5451 0.2826 0.141 Uiso 1 1 calc R . .
H11B H 0.1347 0.4965 0.2639 0.141 Uiso 1 1 calc R . .
H11C H 0.1096 0.5692 0.2067 0.141 Uiso 1 1 calc R . .
C12 C 0.21023(11) 0.58941(15) 0.3114(2) 0.0697(8) Uani 1 1 d . . .
H12A H 0.2224 0.5389 0.3163 0.105 Uiso 1 1 calc R . .
H12B H 0.2381 0.6209 0.3533 0.105 Uiso 1 1 calc R . .
H12C H 0.1973 0.6073 0.2506 0.105 Uiso 1 1 calc R . .
C13 C 0.10272(9) 0.78182(12) 0.46702(14) 0.0442(5) Uani 1 1 d . . .
H13 H 0.1060 0.7380 0.5042 0.053 Uiso 1 1 calc R . .
C14 C 0.13677(11) 0.84235(15) 0.52879(17) 0.0642(7) Uani 1 1 d . . .
H14A H 0.1720 0.8255 0.5600 0.096 Uiso 1 1 calc R . .
H14B H 0.1265 0.8543 0.5723 0.096 Uiso 1 1 calc R . .
H14C H 0.1337 0.8861 0.4937 0.096 Uiso 1 1 calc R . .
C15 C 0.04716(10) 0.80626(16) 0.41801(18) 0.0662(7) Uani 1 1 d . . .
H15A H 0.0433 0.8501 0.3825 0.099 Uiso 1 1 calc R . .
H15B H 0.0368 0.8176 0.4615 0.099 Uiso 1 1 calc R . .
H15C H 0.0259 0.7667 0.3788 0.099 Uiso 1 1 calc R . .
C16 C 0.24106(6) 0.56716(9) 0.68245(11) 0.0272(4) Uani 1 1 d . . .
C17 C 0.25107(7) 0.60297(10) 0.76099(11) 0.0305(4) Uani 1 1 d . . .
C18 C 0.29475(7) 0.58242(11) 0.83919(12) 0.0377(4) Uani 1 1 d . . .
H18 H 0.3027 0.6056 0.8936 0.045 Uiso 1 1 calc R . .
C19 C 0.32662(8) 0.52895(12) 0.83891(13) 0.0431(5) Uani 1 1 d . . .
H19 H 0.3565 0.5164 0.8928 0.052 Uiso 1 1 calc R . .
C20 C 0.31553(7) 0.49379(12) 0.76121(13) 0.0411(5) Uani 1 1 d . . .
H20 H 0.3375 0.4565 0.7623 0.049 Uiso 1 1 calc R . .
C21 C 0.27231(7) 0.51214(10) 0.68056(12) 0.0316(4) Uani 1 1 d . . .
C22 C 0.21695(8) 0.66380(11) 0.76026(13) 0.0399(5) Uani 1 1 d . . .
H22 H 0.1821 0.6547 0.7089 0.048 Uiso 1 1 calc R . .
C23 C 0.23490(11) 0.73769(13) 0.74513(17) 0.0596(7) Uani 1 1 d . . .
H23A H 0.2107 0.7760 0.7380 0.089 Uiso 1 1 calc R . .
H23B H 0.2374 0.7352 0.6913 0.089 Uiso 1 1 calc R . .
H23C H 0.2681 0.7493 0.7964 0.089 Uiso 1 1 calc R . .
C24 C 0.21366(9) 0.66627(15) 0.84484(15) 0.0554(6) Uani 1 1 d . . .
H24A H 0.2467 0.6797 0.8955 0.083 Uiso 1 1 calc R . .
H24B H 0.2037 0.6179 0.8554 0.083 Uiso 1 1 calc R . .
H24C H 0.1884 0.7028 0.8379 0.083 Uiso 1 1 calc R . .
C25 C 0.26111(7) 0.47462(11) 0.59421(12) 0.0364(4) Uani 1 1 d . . .
H25 H 0.2244 0.4818 0.5502 0.044 Uiso 1 1 calc R . .
C26 C 0.27094(9) 0.39240(12) 0.60567(15) 0.0526(6) Uani 1 1 d . . .
H26A H 0.3073 0.3835 0.6434 0.079 Uiso 1 1 calc R . .
H26B H 0.2587 0.3697 0.5473 0.079 Uiso 1 1 calc R . .
H26C H 0.2531 0.3710 0.6337 0.079 Uiso 1 1 calc R . .
C27 C 0.29103(10) 0.51091(15) 0.55621(16) 0.0594(6) Uani 1 1 d . . .
H27A H 0.2837 0.5636 0.5489 0.089 Uiso 1 1 calc R . .
H27B H 0.2813 0.4891 0.4983 0.089 Uiso 1 1 calc R . .
H27C H 0.3273 0.5033 0.5971 0.089 Uiso 1 1 calc R . .
C28 C -0.12135(8) 0.79691(14) 0.59440(16) 0.0520(6) Uani 1 1 d . . .
H28A H -0.1215 0.7716 0.6439 0.078 Uiso 0.803(8) 1 calc PR A 1
H28B H -0.1562 0.8064 0.5471 0.078 Uiso 0.803(8) 1 calc PR A 1
H28C H -0.1032 0.8436 0.6154 0.078 Uiso 0.803(8) 1 calc PR A 1
H28D H -0.1267 0.7894 0.6448 0.078 Uiso 0.197(8) 1 calc PR A 2
H28E H -0.1537 0.8085 0.5410 0.078 Uiso 0.197(8) 1 calc PR A 2
H28F H -0.0977 0.8376 0.6077 0.078 Uiso 0.197(8) 1 calc PR A 2
C31 C 0.00283(15) 0.6493(2) 0.5123(2) 0.1008(12) Uani 1 1 d . . .
H31A H -0.0303 0.6327 0.4644 0.151 Uiso 1 1 calc R A .
H31B H 0.0293 0.6170 0.5154 0.151 Uiso 1 1 calc R . .
H31C H 0.0089 0.6997 0.5003 0.151 Uiso 1 1 calc R . .
C32 C -0.01683(11) 0.55102(14) 0.6267(3) 0.0839(10) Uani 1 1 d . . .
H32A H -0.0197 0.5465 0.6800 0.126 Uiso 1 1 calc R A .
H32B H 0.0081 0.5156 0.6298 0.126 Uiso 1 1 calc R . .
H32C H -0.0498 0.5412 0.5737 0.126 Uiso 1 1 calc R . .
C33 C 0.07248(9) 0.65316(14) 0.7075(2) 0.0763(9) Uani 1 1 d . . .
H33A H 0.0854 0.7016 0.7043 0.114 Uiso 1 1 calc R A .
H33B H 0.0916 0.6150 0.6975 0.114 Uiso 1 1 calc R . .
H33C H 0.0763 0.6465 0.7664 0.114 Uiso 1 1 calc R . .
C34 C -0.05539(10) 1.01020(13) 0.7671(2) 0.0606(7) Uani 1 1 d . . .
H34A H -0.0366 1.0467 0.7539 0.091 Uiso 1 1 calc R A .
H34B H -0.0647 1.0312 0.8087 0.091 Uiso 1 1 calc R . .
H34C H -0.0861 0.9961 0.7119 0.091 Uiso 1 1 calc R . .
C35 C -0.05137(10) 0.86811(13) 0.85407(17) 0.0545(6) Uani 1 1 d . . .
H35A H -0.0828 0.8521 0.8014 0.082 Uiso 1 1 calc R A .
H35B H -0.0594 0.8963 0.8932 0.082 Uiso 1 1 calc R . .
H35C H -0.0312 0.8250 0.8861 0.082 Uiso 1 1 calc R . .
C36 C 0.04208(11) 0.96451(16) 0.92177(17) 0.0692(8) Uani 1 1 d . . .
H36A H 0.0647 0.9241 0.9560 0.104 Uiso 1 1 calc R A .
H36B H 0.0309 0.9901 0.9583 0.104 Uiso 1 1 calc R . .
H36C H 0.0602 0.9990 0.9045 0.104 Uiso 1 1 calc R . .

loop_
_atom_site_aniso_label
_atom_site_aniso_U_11
_atom_site_aniso_U_22
_atom_site_aniso_U_33
_atom_site_aniso_U_23
_atom_site_aniso_U_13
_atom_site_aniso_U_12
Mg 0.0242(4) 0.0247(4) 0.0261(4) 0.000 0.0099(3) 0.000
K 0.0670(5) 0.0601(5) 0.0497(4) 0.0001(3) 0.0314(4) -0.0344(4)
Si1 0.0294(4) 0.0357(6) 0.0332(6) -0.0073(4) 0.0046(4) 0.0008(4)
C29 0.076(2) 0.063(2) 0.0288(14) 0.0002(14) 0.0176(15) 0.0229(18)
C30 0.0379(18) 0.058(2) 0.086(3) -0.020(2) -0.0059(18) -0.0076(15)
Si1A 0.0284(17) 0.076(5) 0.033(2) -0.021(3) 0.0110(15) -0.001(2)
C30A 0.056(9) 0.086(13) 0.20(3) -0.103(16) 0.080(14) -0.053(9)
C29A 0.090(15) 0.25(4) 0.036(8) 0.027(13) 0.016(9) 0.07(2)
Si2 0.0349(3) 0.0297(3) 0.0486(3) -0.0099(2) 0.0200(2) -0.0005(2)
Si3 0.0399(3) 0.0315(3) 0.0363(3) -0.0024(2) 0.0185(2) 0.0057(2)
N1 0.0265(7) 0.0249(7) 0.0235(7) 0.0026(6) 0.0122(6) -0.0017(6)
N2 0.0289(7) 0.0222(7) 0.0238(7) 0.0021(5) 0.0111(6) -0.0002(6)
N3 0.0261(8) 0.0326(8) 0.0334(8) -0.0084(6) 0.0105(6) -0.0002(6)
N4 0.0307(11) 0.0252(10) 0.0264(10) 0.000 0.0120(9) 0.000
C1 0.0305(9) 0.0242(8) 0.0243(8) 0.0013(6) 0.0135(7) -0.0023(7)
C2 0.0280(9) 0.0294(9) 0.0342(9) 0.0032(7) 0.0153(8) -0.0069(7)
C3 0.0261(9) 0.0300(9) 0.0337(9) 0.0001(7) 0.0116(7) -0.0045(7)
C4 0.0348(10) 0.0259(9) 0.0245(8) 0.0032(7) 0.0124(7) 0.0017(7)
C5 0.0397(10) 0.0299(9) 0.0242(8) -0.0006(7) 0.0128(8) 0.0022(8)
C6 0.0702(15) 0.0426(12) 0.0308(10) 0.0075(9) 0.0286(10) 0.0116(11)
C7 0.100(2) 0.0426(13) 0.0422(12) 0.0187(10) 0.0430(13) 0.0191(13)
C8 0.0861(18) 0.0325(11) 0.0479(12) 0.0156(9) 0.0388(13) 0.0231(11)
C9 0.0504(12) 0.0317(10) 0.0323(9) 0.0056(8) 0.0216(9) 0.0099(9)
C10 0.0541(12) 0.0311(10) 0.0340(10) -0.0008(8) 0.0227(9) 0.0065(9)
C11 0.084(2) 0.0480(16) 0.121(3) -0.0380(17) 0.031(2) -0.0117(15)
C12 0.083(2) 0.0483(15) 0.101(2) 0.0011(14) 0.0633(18) 0.0150(13)
C13 0.0607(14) 0.0355(11) 0.0428(11) 0.0053(9) 0.0310(10) 0.0135(10)
C14 0.0750(18) 0.0692(17) 0.0554(14) -0.0165(13) 0.0382(14) 0.0032(14)
C15 0.0630(16) 0.0722(18) 0.0666(16) 0.0002(14) 0.0352(14) 0.0146(14)
C16 0.0257(8) 0.0288(9) 0.0244(8) 0.0056(7) 0.0107(7) -0.0030(7)
C17 0.0307(9) 0.0321(9) 0.0279(9) 0.0012(7) 0.0142(7) -0.0070(7)
C18 0.0375(10) 0.0433(11) 0.0268(9) 0.0010(8) 0.0122(8) -0.0079(9)
C19 0.0346(11) 0.0500(12) 0.0302(10) 0.0084(9) 0.0056(8) 0.0005(9)
C20 0.0339(10) 0.0441(12) 0.0383(10) 0.0071(9) 0.0131(9) 0.0089(9)
C21 0.0314(9) 0.0325(10) 0.0299(9) 0.0048(7) 0.0146(8) 0.0006(8)
C22 0.0375(11) 0.0451(12) 0.0307(9) -0.0067(8) 0.0125(8) 0.0003(9)
C23 0.090(2) 0.0368(12) 0.0557(14) -0.0039(10) 0.0394(14) 0.0048(12)
C24 0.0499(13) 0.0769(17) 0.0445(12) -0.0099(12) 0.0276(11) 0.0014(12)
C25 0.0340(10) 0.0402(11) 0.0337(10) 0.0020(8) 0.0162(8) 0.0076(8)
C26 0.0604(15) 0.0432(13) 0.0490(13) -0.0008(10) 0.0238(11) 0.0107(11)
C27 0.0714(17) 0.0699(17) 0.0496(13) -0.0011(12) 0.0400(13) -0.0049(13)
C28 0.0298(11) 0.0601(15) 0.0547(13) -0.0034(11) 0.0129(10) 0.0095(10)
C31 0.125(3) 0.118(3) 0.090(2) 0.007(2) 0.077(2) 0.047(2)
C32 0.0664(18) 0.0347(13) 0.137(3) -0.0049(16) 0.0418(19) -0.0024(12)
C33 0.0358(13) 0.0473(14) 0.126(3) -0.0263(16) 0.0261(15) 0.0026(11)
C34 0.0633(16) 0.0404(13) 0.0912(19) 0.0119(12) 0.0486(15) 0.0158(11)
C35 0.0783(17) 0.0468(13) 0.0626(14) 0.0106(11) 0.0535(14) 0.0162(12)
C36 0.0749(18) 0.0722(18) 0.0516(14) -0.0257(13) 0.0254(13) -0.0018(15)

loop_
_atom_type_symbol
_atom_type_description
_atom_type_scat_dispersion_real
_atom_type_scat_dispersion_imag
_atom_type_scat_source
C C 0.0033 0.0016 'International Tables Vol C Tables 4.2.6.8 and 6.1.1.4'
H H 0.0000 0.0000 'International Tables Vol C Tables 4.2.6.8 and 6.1.1.4'
N N 0.0061 0.0033 'International Tables Vol C Tables 4.2.6.8 and 6.1.1.4'
Si Si 0.0817 0.0704 'International Tables Vol C Tables 4.2.6.8 and 6.1.1.4'
Mg Mg 0.0486 0.0363 'International Tables Vol C Tables 4.2.6.8 and 6.1.1.4'
K K 0.2009 0.2494 'International Tables Vol C Tables 4.2.6.8 and 6.1.1.4'

loop_
_geom_angle_atom_site_label_1
_geom_angle_atom_site_label_2
_geom_angle_atom_site_label_3
_geom_angle
_geom_angle_site_symmetry_1
_geom_angle_site_symmetry_3
N3 Mg N3 119.04(10) . 2_556
N3 Mg N4 120.48(5) . .
N3 Mg N4 120.48(5) 2_556 .
N3 Mg Si1A 29.20(9) . .
N3 Mg Si1A 121.7(3) 2_556 .
N4 Mg Si1A 110.0(2) . .
N3 Mg Si1A 121.7(3) . 2_556
N3 Mg Si1A 29.20(9) 2_556 2_556
N4 Mg Si1A 110.0(2) . 2_556
Si1A Mg Si1A 140.0(5) . 2_556
N3 Mg Si1 28.02(5) . .
N3 Mg Si1 134.53(7) 2_556 .
N4 Mg Si1 100.31(3) . .
Si1A Mg Si1 13.2(2) . .
Si1A Mg Si1 148.3(3) 2_556 .
N3 Mg Si1 134.53(7) . 2_556
N3 Mg Si1 28.02(5) 2_556 2_556
N4 Mg Si1 100.31(3) . 2_556
Si1A Mg Si1 148.3(3) . 2_556
Si1A Mg Si1 13.2(2) 2_556 2_556
Si1 Mg Si1 159.38(7) . 2_556
N3 Mg Si2 26.98(4) . .
N3 Mg Si2 100.85(5) 2_556 .
N4 Mg Si2 133.865(15) . .
Si1A Mg Si2 54.84(9) . .
Si1A Mg Si2 95.9(3) 2_556 .
Si1 Mg Si2 54.98(2) . .
Si1 Mg Si2 109.02(5) 2_556 .
N3 Mg Si2 100.85(5) . 2_556
N3 Mg Si2 26.98(4) 2_556 2_556
N4 Mg Si2 133.865(15) . 2_556
Si1A Mg Si2 95.9(3) . 2_556
Si1A Mg Si2 54.84(9) 2_556 2_556
Si1 Mg Si2 109.02(5) . 2_556
Si1 Mg Si2 54.98(2) 2_556 2_556
Si2 Mg Si2 92.27(3) . 2_556
N3 Mg Si3 99.22(5) . 2_556
N3 Mg Si3 137.93(5) 2_556 2_556
N4 Mg Si3 27.163(12) . 2_556
Si1A Mg Si3 100.1(3) . 2_556
Si1A Mg Si3 115.64(16) 2_556 2_556
Si1 Mg Si3 87.53(4) . 2_556
Si1 Mg Si3 111.20(2) 2_556 2_556
Si2 Mg Si3 107.176(15) . 2_556
Si2 Mg Si3 159.68(2) 2_556 2_556
N3 Mg Si3 137.93(5) . .
N3 Mg Si3 99.22(5) 2_556 .
N4 Mg Si3 27.163(12) . .
Si1A Mg Si3 115.64(16) . .
Si1A Mg Si3 100.1(3) 2_556 .
Si1 Mg Si3 111.20(2) . .
Si1 Mg Si3 87.53(4) 2_556 .
Si2 Mg Si3 159.68(2) . .
Si2 Mg Si3 107.176(15) 2_556 .
Si3 Mg Si3 54.33(2) 2_556 .
C1 K C1 180.00(6) 7_566 .
C1 K C4 47.25(5) 7_566 7_566
C1 K C4 132.75(5) . 7_566
C1 K C4 132.75(4) 7_566 .
C1 K C4 47.25(5) . .
C4 K C4 180.00(4) 7_566 .
C1 K C5 62.18(5) 7_566 7_566
C1 K C5 117.82(5) . 7_566
C4 K C5 25.07(5) 7_566 7_566
C4 K C5 154.93(5) . 7_566
C1 K C5 117.82(5) 7_566 .
C1 K C5 62.17(5) . .
C4 K C5 154.93(5) 7_566 .
C4 K C5 25.07(5) . .
C5 K C5 180.0 7_566 .
C1 K N2 22.56(4) 7_566 7_566
C1 K N2 157.44(4) . 7_566
C4 K N2 24.69(4) 7_566 7_566
C4 K N2 155.31(4) . 7_566
C5 K N2 42.42(4) 7_566 7_566
C5 K N2 137.58(4) . 7_566
C1 K N2 157.44(4) 7_566 .
C1 K N2 22.56(4) . .
C4 K N2 155.31(4) 7_566 .
C4 K N2 24.69(4) . .
C5 K N2 137.58(4) 7_566 .
C5 K N2 42.42(4) . .
N2 K N2 180.00(3) 7_566 .
C1 K C9 61.35(5) 7_566 7_566
C1 K C9 118.65(5) . 7_566
C4 K C9 23.64(5) 7_566 7_566
C4 K C9 156.36(5) . 7_566
C5 K C9 42.43(5) 7_566 7_566
C5 K C9 137.57(5) . 7_566
N2 K C9 41.25(4) 7_566 7_566
N2 K C9 138.75(4) . 7_566
C1 K C9 118.65(5) 7_566 .
C1 K C9 61.35(5) . .
C4 K C9 156.36(5) 7_566 .
C4 K C9 23.64(5) . .
C5 K C9 137.57(5) 7_566 .
C5 K C9 42.43(5) . .
N2 K C9 138.75(4) 7_566 .
N2 K C9 41.25(4) . .
C9 K C9 180.00(3) 7_566 .
N3 Si1 C29 114.84(16) . .
N3 Si1 C30 112.43(15) . .
C29 Si1 C30 105.1(2) . .
N3 Si1 C28 110.06(12) . .
C29 Si1 C28 108.75(15) . .
C30 Si1 C28 105.06(18) . .
N3 Si1 Mg 33.74(6) . .
C29 Si1 Mg 119.90(12) . .
C30 Si1 Mg 131.67(16) . .
C28 Si1 Mg 77.49(8) . .
N3 Si1A C29A 107.7(8) . .
N3 Si1A C30A 120.4(8) . .
C29A Si1A C30A 104.9(13) . .
N3 Si1A C28 110.1(4) . .
C29A Si1A C28 96.6(9) . .
C30A Si1A C28 114.0(6) . .
N3 Si1A Mg 35.58(10) . .
C29A Si1A Mg 129.7(10) . .
C30A Si1A Mg 122.8(8) . .
C28 Si1A Mg 79.05(18) . .
N3 Si2 C31 115.14(12) . .
N3 Si2 C32 113.48(12) . .
C31 Si2 C32 104.87(18) . .
N3 Si2 C33 110.71(10) . .
C31 Si2 C33 105.10(17) . .
C32 Si2 C33 106.85(14) . .
N3 Si2 Mg 32.81(5) . .
C31 Si2 Mg 134.30(12) . .
C32 Si2 Mg 117.63(12) . .
C33 Si2 Mg 78.92(9) . .
N4 Si3 C35 111.41(9) . .
N4 Si3 C34 114.32(10) . .
C35 Si3 C34 104.76(11) . .
N4 Si3 C36 113.91(9) . .
C35 Si3 C36 108.31(13) . .
C34 Si3 C36 103.40(13) . .
N4 Si3 Mg 33.10(6) . .
C35 Si3 Mg 80.30(7) . .
C34 Si3 Mg 136.39(9) . .
C36 Si3 Mg 116.20(9) . .
C1 N1 C2 112.44(14) . .
C1 N1 C16 122.58(14) . .
C2 N1 C16 124.92(14) . .
C1 N2 C3 112.68(14) . .
C1 N2 C4 119.21(14) . .
C3 N2 C4 128.10(14) . .
C1 N2 K 53.41(8) . .
C3 N2 K 166.08(11) . .
C4 N2 K 65.80(9) . .
Si2 N3 Si1A 119.9(3) . .
Si2 N3 Si1 121.45(10) . .
Si1A N3 Si1 24.9(4) . .
Si2 N3 Mg 120.21(8) . .
Si1A N3 Mg 115.22(15) . .
Si1 N3 Mg 118.24(9) . .
Si3 N4 Si3 120.52(12) 2_556 .
Si3 N4 Mg 119.74(6) 2_556 .
Si3 N4 Mg 119.74(6) . .
N1 C1 N2 102.23(14) . .
N1 C1 K 153.73(12) . .
N2 C1 K 104.04(10) . .
C3 C2 N1 106.46(15) . .
C2 C3 N2 106.19(15) . .
C9 C4 C5 122.58(16) . .
C9 C4 N2 118.72(15) . .
C5 C4 N2 118.31(15) . .
C9 C4 K 91.67(12) . .
C5 C4 K 82.69(11) . .
N2 C4 K 89.51(9) . .
C6 C5 C4 117.32(17) . .
C6 C5 C10 120.44(17) . .
C4 C5 C10 122.23(16) . .
C6 C5 K 93.20(13) . .
C4 C5 K 72.24(10) . .
C10 C5 K 105.17(11) . .
C7 C6 C5 121.25(19) . .
C8 C7 C6 120.02(19) . .
C7 C8 C9 121.37(19) . .
C8 C9 C4 117.35(18) . .
C8 C9 C13 119.60(18) . .
C4 C9 C13 123.06(17) . .
C8 C9 K 92.45(15) . .
C4 C9 K 64.69(11) . .
C13 C9 K 111.95(13) . .
C11 C10 C12 109.9(2) . .
C11 C10 C5 109.37(19) . .
C12 C10 C5 113.22(18) . .
C9 C13 C14 111.07(19) . .
C9 C13 C15 110.54(18) . .
C14 C13 C15 110.7(2) . .
C21 C16 C17 122.81(16) . .
C21 C16 N1 118.21(15) . .
C17 C16 N1 118.97(16) . .
C18 C17 C16 117.15(17) . .
C18 C17 C22 121.41(17) . .
C16 C17 C22 121.39(16) . .
C19 C18 C17 121.17(18) . .
C20 C19 C18 120.56(18) . .
C19 C20 C21 120.91(19) . .
C16 C21 C20 117.38(17) . .
C16 C21 C25 121.97(16) . .
C20 C21 C25 120.63(17) . .
C17 C22 C23 109.75(18) . .
C17 C22 C24 113.22(18) . .
C23 C22 C24 110.24(19) . .
C26 C25 C21 112.41(16) . .
C26 C25 C27 111.15(19) . .
C21 C25 C27 110.40(17) . .
Si1 C28 Si1A 22.4(3) . .

loop_
_geom_bond_atom_site_label_1
_geom_bond_atom_site_label_2
_geom_bond_distance
_geom_bond_site_symmetry_2
Mg N3 2.0238(15) .
Mg N3 2.0238(15) 2_556
Mg N4 2.033(2) .
Mg Si1A 3.147(4) .
Mg Si1A 3.147(4) 2_556
Mg Si1 3.2102(12) .
Mg Si1 3.2102(12) 2_556
Mg Si2 3.2278(8) .
Mg Si2 3.2278(8) 2_556
Mg Si3 3.2329(9) 2_556
Mg Si3 3.2329(9) .
K C1 2.8614(17) 7_566
K C1 2.8614(16) .
K C4 3.1537(18) 7_566
K C4 3.1537(18) .
K C5 3.2846(18) 7_566
K C5 3.2846(18) .
K N2 3.4574(14) 7_566
K N2 3.4574(14) .
K C9 3.487(2) 7_566
K C9 3.487(2) .
Si1 N3 1.7119(17) .
Si1 C29 1.875(4) .
Si1 C30 1.886(3) .
Si1 C28 1.888(3) .
Si1A N3 1.697(4) .
Si1A C29A 1.860(18) .
Si1A C30A 1.881(18) .
Si1A C28 1.901(8) .
Si2 N3 1.6947(16) .
Si2 C31 1.860(3) .
Si2 C32 1.872(3) .
Si2 C33 1.872(3) .
Si3 N4 1.6998(11) .
Si3 C35 1.869(2) .
Si3 C34 1.880(2) .
Si3 C36 1.886(3) .
N1 C1 1.362(2) .
N1 C2 1.390(2) .
N1 C16 1.444(2) .
N2 C1 1.367(2) .
N2 C3 1.385(2) .
N2 C4 1.444(2) .
N4 Si3 1.6998(11) 2_556
C2 C3 1.344(2) .
C4 C9 1.399(3) .
C4 C5 1.403(2) .
C5 C6 1.393(3) .
C5 C10 1.520(3) .
C6 C7 1.382(3) .
C7 C8 1.380(3) .
C8 C9 1.393(3) .
C9 C13 1.519(3) .
C10 C11 1.514(3) .
C10 C12 1.516(3) .
C13 C14 1.525(3) .
C13 C15 1.535(3) .
C16 C21 1.398(3) .
C16 C17 1.402(2) .
C17 C18 1.394(3) .
C17 C22 1.519(3) .
C18 C19 1.381(3) .
C19 C20 1.375(3) .
C20 C21 1.399(3) .
C21 C25 1.525(3) .
C22 C23 1.527(3) .
C22 C24 1.527(3) .
C25 C26 1.521(3) .
C25 C27 1.526(3) .
